data_6000285
loop_
_publ_author_name
'Landa-Canovas, A. R.'
'Hansen, S.'

_publ_section_title
;
 Transmission electron microscopic study of ferrite in sulfate-resisting
 Portland cement clinker
;
_journal_name_full 'Cement and Concrete Research'
_journal_page_first 679
_journal_page_last 686
_journal_paper_doi 10.1016/S0008-8846(99)00031-9
_journal_volume 29
_journal_year 1999
_chemical_formula_sum 'Al Ca2 Fe O5'
_space_group_name_H-M_alt 'I b m 2'
_cell_angle_alpha 90.000
_cell_angle_beta 90.000
_cell_angle_gamma 90.000
_cell_length_a 5.5290
_cell_length_b 14.5420
_cell_length_c 5.3470
_cell_volume 429.91
_cod_database_code 6000285

loop_
_atom_site_label
_atom_site_fract_x
_atom_site_fract_y
_atom_site_fract_z
? ? ? ?
